data_2201411
loop_
_publ_author_name
'S. Selvanayagam'
'M. Yogavel'
'V. Rajakannan'
'D. Velmurugan'
'S. Shanmuga Sundara Raj'
'Hoong-Kun Fun'

_publ_section_title
;
 2-Methoxybenzaldehyde thiosemicarbazone
;
_journal_issue 12
_journal_name_full 'Acta Crystallographica Section E'
_journal_page_first o1336
_journal_page_last o1338
_journal_paper_doi 10.1107/S160053680201961X
_journal_volume 58
_journal_year 2002
_chemical_formula_iupac 'C9 H11 N3 O S'
_chemical_formula_moiety 'C9 H11 N3 O S'
_chemical_formula_sum 'C9 H11 N3 O S'
_chemical_formula_weight 209.27
_chemical_name_systematic
;
2-methoxybenzaldehyde thiosemicarbazone
;
_space_group_IT_number 61
_symmetry_cell_setting orthorhombic
_symmetry_space_group_name_Hall '-P 2ac 2ab'
_symmetry_space_group_name_H-M 'P b c a'
_atom_sites_solution_hydrogens geom
_atom_sites_solution_primary direct
_atom_sites_solution_secondary difmap
_audit_creation_method SHELXL-97
_cell_angle_alpha 90.00
_cell_angle_beta 90.00
_cell_angle_gamma 90.00
_cell_formula_units_Z 8
_cell_length_a 13.5826(2)
_cell_length_b 10.6063(2)
_cell_length_c 14.3260(3)
_cell_measurement_reflns_used 6556
_cell_measurement_temperature 293(2)
_cell_measurement_theta_max 28.28
_cell_measurement_theta_min 2.82
_cell_volume 2063.82(7)
_computing_cell_refinement 'SAINT (Siemens, 1996)'
_computing_data_collection 'SMART (Siemens, 1996)'
_computing_data_reduction SAINT
_computing_molecular_graphics
;
ORTEP-3 (Farrugia, 1997) and PLATON (Spek,1990)
;
_computing_publication_material 'SHELXL97 and PARST (Nardelli, 1995)'
_computing_structure_refinement 'SHELXL97 (Sheldrick, 1997)'
_computing_structure_solution 'SHELXS97 (Sheldrick, 1997)'
_diffrn_ambient_temperature 293(2)
_diffrn_measured_fraction_theta_full 0.883
_diffrn_measured_fraction_theta_max 0.883
_diffrn_measurement_device_type 'Siemens SMART CCD area-detector'
_diffrn_measurement_method \w
_diffrn_radiation_monochromator graphite
_diffrn_radiation_source 'fine-focus sealed tube'
_diffrn_radiation_type MoK\a
_diffrn_radiation_wavelength 0.71073
_diffrn_reflns_av_R_equivalents 0.0792
_diffrn_reflns_av_sigmaI/netI 0.0547
_diffrn_reflns_limit_h_max 17
_diffrn_reflns_limit_h_min -18
_diffrn_reflns_limit_k_max 10
_diffrn_reflns_limit_k_min -14
_diffrn_reflns_limit_l_max 13
_diffrn_reflns_limit_l_min -19
_diffrn_reflns_number 13626
_diffrn_reflns_theta_full 28.28
_diffrn_reflns_theta_max 28.28
_diffrn_reflns_theta_min 2.82
_diffrn_standards_decay_% 0
_diffrn_standards_number 0
_exptl_absorpt_coefficient_mu 0.284
_exptl_absorpt_correction_type none
_exptl_crystal_colour colourless
_exptl_crystal_density_diffrn 1.347
_exptl_crystal_density_meas ?
_exptl_crystal_density_method 'not measured'
_exptl_crystal_description block
_exptl_crystal_F_000 880
_exptl_crystal_size_max 0.48
_exptl_crystal_size_mid 0.34
_exptl_crystal_size_min 0.20
_refine_diff_density_max 0.318
_refine_diff_density_min -0.340
_refine_ls_extinction_coef 0.0093(15)
_refine_ls_extinction_expression Fc^*^=kFc[1+0.001xFc^2^\l^3^/sin(2\q)]^-1/4^
_refine_ls_extinction_method SHELXL97
_refine_ls_goodness_of_fit_ref 0.984
_refine_ls_hydrogen_treatment constr
_refine_ls_matrix_type full
_refine_ls_number_parameters 128
_refine_ls_number_reflns 2547
_refine_ls_number_restraints 0
_refine_ls_restrained_S_all 0.984
_refine_ls_R_factor_all 0.0694
_refine_ls_R_factor_gt 0.0436
_refine_ls_shift/su_max <0.001
_refine_ls_shift/su_mean <0.001
_refine_ls_structure_factor_coef Fsqd
_refine_ls_weighting_details 'w = 1/[\s^2^(Fo^2^)+(0.0674P)^2^] where P = (Fo^2^+2Fc^2^)/3'
_refine_ls_weighting_scheme calc
_refine_ls_wR_factor_gt 0.1153
_refine_ls_wR_factor_ref 0.1259
_reflns_number_gt 1742
_reflns_number_total 2547
_reflns_threshold_expression I>2\s(I)
_cod_data_source_file ci6177.cif
_cod_data_source_block I
_cod_depositor_comments
;
The following automatic conversions were performed:

'_exptl_crystal_density_meas' value 'none' was changed to '?' - the
value is perceived as not measured.

Automatic conversion script
Id: cif_fix_values 3008 2015-01-20 13:52:24Z robertas 
;
_cod_database_code 2201411
_cod_database_fobs_code 2201411

loop_
_symmetry_equiv_pos_as_xyz
'x, y, z'
'-x+1/2, -y, z+1/2'
'-x, y+1/2, -z+1/2'
'x+1/2, -y+1/2, -z'
'-x, -y, -z'
'x-1/2, y, -z-1/2'
'x, -y-1/2, z-1/2'
'-x-1/2, y-1/2, z'

loop_
_atom_site_label
_atom_site_fract_x
_atom_site_fract_y
_atom_site_fract_z
_atom_site_U_iso_or_equiv
_atom_site_adp_type
_atom_site_calc_flag
_atom_site_refinement_flags
_atom_site_occupancy
_atom_site_disorder_assembly
_atom_site_disorder_group
_atom_site_type_symbol
S1 0.14359(3) 0.45821(4) 0.44357(4) 0.0513(2) Uani d . 1 . . S
O1 -0.13883(8) 0.92320(12) 0.70048(9) 0.0457(4) Uani d . 1 . . O
N1 0.22790(10) 0.68344(12) 0.44969(11) 0.0408(4) Uani d . 1 . . N
H1A 0.2306 0.7605 0.4682 0.049 Uiso calc R 1 . . H
H1B 0.2734 0.6537 0.4142 0.049 Uiso calc R 1 . . H
N2 0.08486(10) 0.66244(12) 0.53117(10) 0.0369(4) Uani d . 1 . . N
H2 0.0371 0.6171 0.5518 0.044 Uiso calc R 1 . . H
N3 0.09090(10) 0.78810(12) 0.55478(10) 0.0340(3) Uani d . 1 . . N
C1 0.15382(10) 0.61077(15) 0.47576(12) 0.0326(4) Uani d . 1 . . C
C2 0.01710(12) 0.83237(15) 0.59910(12) 0.0331(4) Uani d . 1 . . C
H2A -0.0350 0.7792 0.6142 0.040 Uiso calc R 1 . . H
C3 0.01285(12) 0.96481(14) 0.62651(11) 0.0326(4) Uani d . 1 . . C
C4 -0.06784(12) 1.01062(15) 0.67780(12) 0.0363(4) Uani d . 1 . . C
C5 -0.07296(16) 1.13717(18) 0.70187(14) 0.0499(5) Uani d . 1 . . C
H5 -0.1262 1.1671 0.7362 0.060 Uiso calc R 1 . . H
C6 0.00098(18) 1.21846(17) 0.67485(15) 0.0552(6) Uani d . 1 . . C
H6 -0.0031 1.3034 0.6905 0.066 Uiso calc R 1 . . H
C7 0.08079(16) 1.17500(18) 0.62491(15) 0.0515(5) Uani d . 1 . . C
H7 0.1306 1.2304 0.6075 0.062 Uiso calc R 1 . . H
C8 0.08671(14) 1.04948(16) 0.60076(13) 0.0397(4) Uani d . 1 . . C
H8 0.1406 1.0208 0.5669 0.048 Uiso calc R 1 . . H
C9 -0.21108(16) 0.9580(2) 0.76991(16) 0.0615(6) Uani d . 1 . . C
H9A -0.2559 0.8892 0.7793 0.092 Uiso calc R 1 . . H
H9B -0.2469 1.0307 0.7489 0.092 Uiso calc R 1 . . H
H9C -0.1785 0.9771 0.8276 0.092 Uiso calc R 1 . . H

loop_
_atom_site_aniso_label
_atom_site_aniso_U_11
_atom_site_aniso_U_22
_atom_site_aniso_U_33
_atom_site_aniso_U_12
_atom_site_aniso_U_13
_atom_site_aniso_U_23
S1 0.0425(3) 0.0245(3) 0.0868(5) -0.00013(17) 0.0173(2) -0.0103(2)
O1 0.0379(7) 0.0513(8) 0.0480(8) 0.0038(5) 0.0040(6) -0.0136(6)
N1 0.0343(7) 0.0288(7) 0.0594(11) -0.0021(6) 0.0112(7) -0.0081(6)
N2 0.0365(7) 0.0242(7) 0.0499(10) -0.0006(5) 0.0101(6) -0.0031(6)
N3 0.0369(7) 0.0258(7) 0.0395(9) 0.0025(6) 0.0009(6) -0.0036(6)
C1 0.0300(8) 0.0263(8) 0.0416(10) 0.0038(6) -0.0006(7) 0.0001(7)
C2 0.0351(8) 0.0320(9) 0.0322(9) 0.0023(6) -0.0017(7) -0.0018(7)
C3 0.0387(9) 0.0301(8) 0.0291(9) 0.0046(6) -0.0077(7) -0.0035(6)
C4 0.0420(9) 0.0371(9) 0.0298(9) 0.0079(7) -0.0087(7) -0.0081(7)
C5 0.0646(13) 0.0437(11) 0.0415(12) 0.0149(9) -0.0080(9) -0.0146(8)
C6 0.0865(16) 0.0318(10) 0.0472(12) 0.0051(10) -0.0144(11) -0.0116(9)
C7 0.0721(14) 0.0350(11) 0.0474(13) -0.0104(9) -0.0104(10) -0.0043(9)
C8 0.0475(10) 0.0359(10) 0.0358(11) -0.0002(7) -0.0049(8) -0.0023(7)
C9 0.0540(13) 0.0833(16) 0.0472(14) 0.0114(11) 0.0128(10) -0.0114(11)

loop_
_atom_type_symbol
_atom_type_description
_atom_type_scat_dispersion_real
_atom_type_scat_dispersion_imag
_atom_type_scat_source
C C 0.0033 0.0016 'International Tables Vol C Tables 4.2.6.8 and 6.1.1.4'
H H 0.0000 0.0000 'International Tables Vol C Tables 4.2.6.8 and 6.1.1.4'
N N 0.0061 0.0033 'International Tables Vol C Tables 4.2.6.8 and 6.1.1.4'
O O 0.0106 0.0060 'International Tables Vol C Tables 4.2.6.8 and 6.1.1.4'
S S 0.1246 0.1234 'International Tables Vol C Tables 4.2.6.8 and 6.1.1.4'

loop_
_geom_angle_atom_site_label_1
_geom_angle_atom_site_label_2
_geom_angle_atom_site_label_3
_geom_angle
_geom_angle_publ_flag
C4 O1 C9 117.79(14) ?
C1 N1 H1A 120.0 ?
C1 N1 H1B 120.0 ?
H1A N1 H1B 120.0 ?
C1 N2 N3 119.86(13) ?
C1 N2 H2 120.1 ?
N3 N2 H2 120.1 ?
C2 N3 N2 115.56(14) ?
N1 C1 N2 117.36(14) ?
N1 C1 S1 122.99(12) ?
N2 C1 S1 119.64(12) ?
N3 C2 C3 121.26(15) ?
N3 C2 H2A 119.4 ?
C3 C2 H2A 119.4 ?
C8 C3 C4 118.42(15) ?
C8 C3 C2 121.30(15) ?
C4 C3 C2 120.26(15) ?
O1 C4 C5 123.9(2) y
O1 C4 C3 115.90(10) y
C5 C4 C3 120.21(17) ?
C6 C5 C4 119.91(19) ?
C6 C5 H5 120.0 ?
C4 C5 H5 120.0 ?
C5 C6 C7 120.62(17) ?
C5 C6 H6 119.7 ?
C7 C6 H6 119.7 ?
C8 C7 C6 119.96(19) ?
C8 C7 H7 120.0 ?
C6 C7 H7 120.0 ?
C7 C8 C3 120.88(18) ?
C7 C8 H8 119.6 ?
C3 C8 H8 119.6 ?
O1 C9 H9A 109.5 ?
O1 C9 H9B 109.5 ?
H9A C9 H9B 109.5 ?
O1 C9 H9C 109.5 ?
H9A C9 H9C 109.5 ?
H9B C9 H9C 109.5 ?

loop_
_geom_bond_atom_site_label_1
_geom_bond_atom_site_label_2
_geom_bond_site_symmetry_2
_geom_bond_distance
_geom_bond_publ_flag
S1 C1 . 1.688(2) y
O1 C4 . 1.377(2) y
O1 C9 . 1.445(2) y
N1 C1 . 1.321(2) y
N1 H1A . 0.86 ?
N1 H1B . 0.86 ?
N2 C1 . 1.345(2) y
N2 N3 . 1.377(2) y
N2 H2 . 0.86 ?
N3 C2 . 1.276(2) y
C2 C3 . 1.460(2) y
C2 H2A . 0.93 ?
C3 C8 . 1.396(2) ?
C3 C4 . 1.406(2) ?
C4 C5 . 1.387(2) ?
C5 C6 . 1.379(3) ?
C5 H5 . 0.93 ?
C6 C7 . 1.378(3) ?
C6 H6 . 0.93 ?
C7 C8 . 1.378(2) ?
C7 H7 . 0.93 ?
C8 H8 . 0.93 ?
C9 H9A . 0.96 ?
C9 H9B . 0.96 ?
C9 H9C . 0.96 ?

loop_
_geom_hbond_atom_site_label_D
_geom_hbond_atom_site_label_H
_geom_hbond_atom_site_label_A
_geom_hbond_site_symmetry_A
_geom_hbond_distance_DH
_geom_hbond_distance_HA
_geom_hbond_distance_DA
_geom_hbond_angle_DHA
C2 H2A O1 . 0.93 2.42 2.7427(19) 100
N1 H1A N3 . 0.86 2.29 2.6385(19) 105
N1 H1B O1 4_566 0.86 2.19 3.0306(18) 166
N1 H1A S1 8_665 0.86 2.73 3.3982(14) 136
N2 H2 S1 5_566 0.86 2.58 3.3759(14) 154

loop_
_geom_torsion_atom_site_label_1
_geom_torsion_atom_site_label_2
_geom_torsion_atom_site_label_3
_geom_torsion_atom_site_label_4
_geom_torsion
_geom_torsion_publ_flag
C1 N2 N3 C2 172.8(2) y
N3 N2 C1 N1 3.1(2) ?
N3 N2 C1 S1 -177.60(10) y
N2 N3 C2 C3 -178.60(10) y
N3 C2 C3 C8 3.6(2) ?
N3 C2 C3 C4 -178.1(2) y
C9 O1 C4 C5 -14.1(3) y
C9 O1 C4 C3 166.4(2) y
C8 C3 C4 O1 179.4(2) ?
C2 C3 C4 O1 1.0(2) ?
C8 C3 C4 C5 -0.1(2) ?
C2 C3 C4 C5 -178.4(2) y
O1 C4 C5 C6 -179.0(2) ?
C3 C4 C5 C6 0.5(3) ?
C4 C5 C6 C7 -0.7(3) ?
C5 C6 C7 C8 0.6(3) ?
C6 C7 C8 C3 -0.2(3) ?
C4 C3 C8 C7 0.0(3) ?
C2 C3 C8 C7 178.31(16) ?

loop_
_cod_related_entry_id
_cod_related_entry_database
_cod_related_entry_code
1 ChemSpider 4687829
